data_7025330
loop_
_publ_author_name
'Vetter, Cornelia'
'Pornsuriyasak, Papapida'
'Schmidt, J\"urgen'
'Rath, Nigam P.'
'R\"uffer, Tobias'
'Demchenko, Alexei V.'
'Steinborn, Dirk'

_publ_section_title
;
 Synthesis, characterization and reactivity of carbohydrate platinum(IV)
 complexes with thioglycoside ligands.
;
_journal_issue 27
_journal_name_full 'Dalton transactions (Cambridge, England : 2003)'
_journal_page_first 6327
_journal_page_last 6338
_journal_paper_doi 10.1039/b927058b
_journal_volume 39
_journal_year 2010
_chemical_absolute_configuration ad
_chemical_formula_sum 'C27 H22 O8'
_chemical_formula_weight 474.45
_chemical_name_systematic
;
?
;
_space_group_IT_number 1
_symmetry_cell_setting triclinic
_symmetry_space_group_name_Hall 'P 1'
_symmetry_space_group_name_H-M 'P 1'
_atom_sites_solution_hydrogens geom
_atom_sites_solution_primary direct
_atom_sites_solution_secondary difmap
_audit_creation_method SHELXL-97
_cell_angle_alpha 66.414(4)
_cell_angle_beta 89.999(4)
_cell_angle_gamma 89.894(4)
_cell_formula_units_Z 2
_cell_length_a 9.6936(8)
_cell_length_b 11.0110(10)
_cell_length_c 11.4489(10)
_cell_measurement_reflns_used 8494
_cell_measurement_temperature 100(2)
_cell_measurement_theta_max 25.67
_cell_measurement_theta_min 2.86
_cell_volume 1119.92(17)
_computing_cell_refinement 'Bruker-Apex II (Bruker, 2006)'
_computing_data_collection 'Bruker-Apex II (Bruker, 2006)'
_computing_data_reduction 'Bruker-SAINT (Bruker, 2006)'
_computing_molecular_graphics 'Bruker-SHELXTL (Sheldrick, G.M., 2008)'
_computing_publication_material 'Bruker-SHELXTL (Sheldrick, G.M., 2008)'
_computing_structure_refinement 'SHELXL-97 (Sheldrick, 2008)'
_computing_structure_solution 'SHELXS-97 (Sheldrick, 2008)'
_diffrn_ambient_temperature 100(2)
_diffrn_measured_fraction_theta_full 0.985
_diffrn_measured_fraction_theta_max 0.985
_diffrn_measurement_device_type 'CCD area detector'
_diffrn_measurement_method 'phi and omega scans'
_diffrn_radiation_monochromator graphite
_diffrn_radiation_source 'fine-focus sealed tube'
_diffrn_radiation_type MoK\a
_diffrn_radiation_wavelength 0.71073
_diffrn_reflns_av_R_equivalents 0.0699
_diffrn_reflns_av_sigmaI/netI 0.0738
_diffrn_reflns_limit_h_max 12
_diffrn_reflns_limit_h_min -11
_diffrn_reflns_limit_k_max 13
_diffrn_reflns_limit_k_min -13
_diffrn_reflns_limit_l_max 14
_diffrn_reflns_limit_l_min -14
_diffrn_reflns_number 28835
_diffrn_reflns_theta_full 26.44
_diffrn_reflns_theta_max 26.44
_diffrn_reflns_theta_min 1.94
_exptl_absorpt_coefficient_mu 0.104
_exptl_absorpt_correction_T_max 0.9794
_exptl_absorpt_correction_T_min 0.9724
_exptl_absorpt_correction_type multi-scan
_exptl_absorpt_process_details 'sadabs v2008/1'
_exptl_crystal_colour colourless
_exptl_crystal_density_diffrn 1.407
_exptl_crystal_density_meas ?
_exptl_crystal_density_method 'not measured'
_exptl_crystal_description irregular
_exptl_crystal_F_000 496
_exptl_crystal_size_max 0.27
_exptl_crystal_size_mid 0.25
_exptl_crystal_size_min 0.20
_refine_diff_density_max 0.358
_refine_diff_density_min -0.350
_refine_diff_density_rms 0.074
_refine_ls_abs_structure_details 'Flack H D (1983), Acta Cryst. A39, 876-881'
_refine_ls_abs_structure_Flack 0.4(10)
_refine_ls_extinction_method none
_refine_ls_goodness_of_fit_ref 1.003
_refine_ls_hydrogen_treatment constr
_refine_ls_matrix_type full
_refine_ls_number_parameters 604
_refine_ls_number_reflns 8089
_refine_ls_number_restraints 3
_refine_ls_restrained_S_all 1.003
_refine_ls_R_factor_all 0.0810
_refine_ls_R_factor_gt 0.0602
_refine_ls_shift/su_max 0.003
_refine_ls_shift/su_mean 0.001
_refine_ls_structure_factor_coef Fsqd
_refine_ls_weighting_details 'calc w=1/[\s^2^(Fo^2^)+(0.0956P)^2^+0.0000P] where P=(Fo^2^+2Fc^2^)/3'
_refine_ls_weighting_scheme calc
_refine_ls_wR_factor_gt 0.1447
_refine_ls_wR_factor_ref 0.1593
_reflns_number_gt 6186
_reflns_number_total 8089
_reflns_threshold_expression >2sigma(I)
_cod_data_source_file b927058b.txt
_cod_data_source_block a14806
_cod_depositor_comments
;
The following automatic conversions were performed:

'_symmetry_cell_setting' value 'Triclinic' changed to 'triclinic'
according to /home/saulius/struct/CIF-dictionaries/cif_core.dic
dictionary named 'cif_core.dic' version 2.4.2 from 2011-04-26.

Automatic conversion script
Id: cif_fix_values 1891 2012-01-12 08:04:46Z andrius 

The following automatic conversions were performed:

'_exptl_crystal_density_meas' value 'no' was changed to '?' - the
value is perceived as not measured.

Automatic conversion script
Id: cif_fix_values 3008 2015-01-20 13:52:24Z robertas 
;
_cod_original_sg_symbol_H-M P1
_cod_database_code 7025330

loop_
_symmetry_equiv_pos_as_xyz
'x, y, z'

loop_
_atom_site_label
_atom_site_type_symbol
_atom_site_fract_x
_atom_site_fract_y
_atom_site_fract_z
_atom_site_U_iso_or_equiv
_atom_site_adp_type
_atom_site_occupancy
_atom_site_symmetry_multiplicity
_atom_site_calc_flag
_atom_site_refinement_flags
O1 O 0.5588(2) 0.1473(2) 0.5986(2) 0.0231(7) Uani 1 1 d .
O2 O 0.4585(3) 0.3481(3) 0.5492(3) 0.0257(7) Uani 1 1 d .
O3 O 0.5609(2) 0.3647(2) 0.7819(2) 0.0188(7) Uani 1 1 d .
O4 O 0.7432(2) 0.4833(2) 0.7978(2) 0.0242(7) Uani 1 1 d .
O5 O 0.6614(2) 0.0302(2) 0.8468(2) 0.0192(7) Uani 1 1 d .
O6 O 0.6903(2) 0.0396(2) 1.0379(2) 0.0239(7) Uani 1 1 d .
O7 O 0.8199(2) 0.2497(2) 0.6208(2) 0.0207(7) Uani 1 1 d .
O8 O 0.8766(2) 0.4115(2) 0.4335(2) 0.0302(8) Uani 1 1 d .
C1 C 0.5849(3) 0.2859(3) 0.5436(3) 0.0213(10) Uani 1 1 d .
H1A H 0.6165 0.3147 0.4533 0.026 Uiso 1 1 calc R
C2 C 0.6943(4) 0.3195(4) 0.6237(4) 0.0218(11) Uani 1 1 d .
H2A H 0.7112 0.4172 0.5879 0.026 Uiso 1 1 calc R
C3 C 0.6537(4) 0.2709(4) 0.7626(4) 0.0207(10) Uani 1 1 d .
H3A H 0.7380 0.2584 0.8166 0.025 Uiso 1 1 calc R
C4 C 0.5678(4) 0.1404(4) 0.8104(4) 0.0197(10) Uani 1 1 d .
H4A H 0.5105 0.1339 0.8853 0.024 Uiso 1 1 calc R
C5 C 0.4753(4) 0.1332(4) 0.7058(4) 0.0174(9) Uani 1 1 d .
H5A H 0.4222 0.0484 0.7366 0.021 Uiso 1 1 calc R
C6 C 0.3790(4) 0.2534(4) 0.6505(4) 0.0211(9) Uani 1 1 d .
H6A H 0.2930 0.2305 0.6175 0.025 Uiso 1 1 calc R
H6B H 0.3552 0.2880 0.7156 0.025 Uiso 1 1 calc R
C7 C 0.6196(4) 0.4663(4) 0.8008(4) 0.0165(10) Uani 1 1 d .
C8 C 0.5136(4) 0.5511(4) 0.8247(4) 0.0189(10) Uani 1 1 d .
C9 C 0.3739(4) 0.5396(4) 0.8077(5) 0.0242(10) Uani 1 1 d .
H9A H 0.3414 0.4735 0.7810 0.029 Uiso 1 1 calc R
C10 C 0.2817(4) 0.6234(4) 0.8292(4) 0.0258(11) Uani 1 1 d .
H10A H 0.1861 0.6166 0.8148 0.031 Uiso 1 1 calc R
C11 C 0.3274(5) 0.7177(4) 0.8716(4) 0.0270(11) Uani 1 1 d .
H11A H 0.2629 0.7732 0.8892 0.032 Uiso 1 1 calc R
C12 C 0.4666(5) 0.7311(4) 0.8885(4) 0.0241(10) Uani 1 1 d .
H12A H 0.4977 0.7971 0.9161 0.029 Uiso 1 1 calc R
C13 C 0.5609(4) 0.6489(4) 0.8656(4) 0.0198(10) Uani 1 1 d .
H13A H 0.6567 0.6582 0.8772 0.024 Uiso 1 1 calc R
C14 C 0.7166(4) -0.0095(4) 0.9642(5) 0.0215(10) Uani 1 1 d .
C15 C 0.8127(4) -0.1248(4) 0.9921(4) 0.0179(9) Uani 1 1 d .
C16 C 0.8623(4) -0.1907(4) 1.1146(5) 0.0248(11) Uani 1 1 d .
H16A H 0.8361 -0.1633 1.1803 0.030 Uiso 1 1 calc R
C17 C 0.9516(4) -0.2981(4) 1.1403(5) 0.0308(12) Uani 1 1 d .
H17A H 0.9856 -0.3445 1.2244 0.037 Uiso 1 1 calc R
C18 C 0.9913(4) -0.3381(4) 1.0446(5) 0.0252(11) Uani 1 1 d .
H18A H 1.0528 -0.4107 1.0631 0.030 Uiso 1 1 calc R
C19 C 0.9417(4) -0.2728(4) 0.9243(5) 0.0246(11) Uani 1 1 d .
H19A H 0.9692 -0.3003 0.8590 0.030 Uiso 1 1 calc R
C20 C 0.8502(4) -0.1649(4) 0.8948(4) 0.0216(10) Uani 1 1 d .
H20A H 0.8147 -0.1206 0.8109 0.026 Uiso 1 1 calc R
C21 C 0.8997(4) 0.3047(4) 0.5160(4) 0.0203(10) Uani 1 1 d .
C22 C 1.0158(4) 0.2154(4) 0.5181(4) 0.0192(10) Uani 1 1 d .
C23 C 1.0280(4) 0.0878(4) 0.6124(5) 0.0248(11) Uani 1 1 d .
H23A H 0.9639 0.0566 0.6809 0.030 Uiso 1 1 calc R
C24 C 1.1367(4) 0.0047(5) 0.6054(5) 0.0270(11) Uani 1 1 d .
H24A H 1.1447 -0.0830 0.6684 0.032 Uiso 1 1 calc R
C25 C 1.2304(5) 0.0513(5) 0.5074(5) 0.0306(12) Uani 1 1 d .
H25A H 1.3033 -0.0047 0.5033 0.037 Uiso 1 1 calc R
C26 C 1.2200(4) 0.1796(5) 0.4139(4) 0.0262(11) Uani 1 1 d .
H26A H 1.2851 0.2107 0.3463 0.031 Uiso 1 1 calc R
C27 C 1.11345(8) 0.26181(8) 0.42011(8) 0.0255(11) Uani 1 1 d .
H27A H 1.1070 0.3499 0.3575 0.031 Uiso 1 1 calc R
O1' O 0.43192(8) 0.84964(8) 0.40573(8) 0.0232(7) Uani 1 1 d R
O2' O 0.61446(8) 0.76995(8) 0.33438(8) 0.0249(7) Uani 1 1 d R
O3' O 0.44289(8) 0.63451(8) 0.21948(8) 0.0223(7) Uani 1 1 d R
O4' O 0.26371(8) 0.51348(8) 0.20129(8) 0.0226(7) Uani 1 1 d R
O5' O 0.32612(8) 0.96604(8) 0.15768(8) 0.0212(7) Uani 1 1 d R
O6' O 0.30135(8) 0.95949(8) -0.03468(8) 0.0283(8) Uani 1 1 d R
O7' O 0.17993(8) 0.74089(8) 0.38019(8) 0.0236(7) Uani 1 1 d R
O8' O 0.12500(8) 0.58680(8) 0.57523(8) 0.0343(9) Uani 1 1 d R
C1' C 0.41489(8) 0.70863(8) 0.45733(8) 0.0268(11) Uani 1 1 d R
H1A' H 0.3877 0.6747 0.5491 0.032 Uiso 1 1 calc R
C2' C 0.3074(4) 0.6736(4) 0.3809(4) 0.0217(10) Uani 1 1 d .
H2A' H 0.2928 0.5755 0.4162 0.026 Uiso 1 1 calc R
C3' C 0.3485(4) 0.7263(4) 0.2380(4) 0.0198(10) Uani 1 1 d .
H3A' H 0.2642 0.7360 0.1845 0.024 Uiso 1 1 calc R
C4' C 0.4242(4) 0.8562(4) 0.1935(4) 0.0182(10) Uani 1 1 d .
H4A' H 0.4831 0.8664 0.1185 0.022 Uiso 1 1 calc R
C5' C 0.5120(4) 0.8704(4) 0.2959(5) 0.0261(11) Uani 1 1 d .
H5A' H 0.5559 0.9600 0.2636 0.031 Uiso 1 1 calc R
C6' C 0.5591(4) 0.6624(4) 0.4437(5) 0.0251(10) Uani 1 1 d .
H6C H 0.6151 0.6469 0.5207 0.030 Uiso 1 1 calc R
H6D H 0.5561 0.5797 0.4291 0.030 Uiso 1 1 calc R
C7' C 0.3852(4) 0.5315(4) 0.2005(4) 0.0195(10) Uani 1 1 d .
C8' C 0.4932(4) 0.4481(4) 0.1768(4) 0.0191(10) Uani 1 1 d .
C9' C 0.6338(4) 0.4652(4) 0.1935(4) 0.0205(10) Uani 1 1 d .
H9A' H 0.6630 0.5312 0.2219 0.025 Uiso 1 1 calc R
C10' C 0.7300(4) 0.3861(4) 0.1685(5) 0.0260(11) Uani 1 1 d .
H10B H 0.8256 0.3983 0.1786 0.031 Uiso 1 1 calc R
C11' C 0.6863(4) 0.2880(4) 0.1285(4) 0.0251(11) Uani 1 1 d .
H11B H 0.7519 0.2329 0.1116 0.030 Uiso 1 1 calc R
C12' C 0.5475(4) 0.2718(4) 0.1138(4) 0.0234(10) Uani 1 1 d .
H12B H 0.5175 0.2045 0.0877 0.028 Uiso 1 1 calc R
C13' C 0.4523(5) 0.3519(4) 0.1364(4) 0.0226(10) Uani 1 1 d .
H13B H 0.3570 0.3408 0.1241 0.027 Uiso 1 1 calc R
C14' C 0.2720(4) 1.0075(4) 0.0398(4) 0.0182(10) Uani 1 1 d .
C15' C 0.1780(4) 1.1215(4) 0.0139(4) 0.0191(10) Uani 1 1 d .
C16' C 0.1191(4) 1.1821(4) -0.1080(4) 0.0253(11) Uani 1 1 d .
H16B H 0.1349 1.1456 -0.1693 0.030 Uiso 1 1 calc R
C17' C 0.0385(4) 1.2940(4) -0.1396(4) 0.0248(11) Uani 1 1 d .
H17B H 0.0010 1.3364 -0.2229 0.030 Uiso 1 1 calc R
C18' C 0.0132(4) 1.3431(5) -0.0489(5) 0.0301(12) Uani 1 1 d .
H18B H -0.0443 1.4188 -0.0694 0.036 Uiso 1 1 calc R
C19' C 0.0701(4) 1.2843(4) 0.0728(5) 0.0262(11) Uani 1 1 d .
H19B H 0.0528 1.3204 0.1341 0.031 Uiso 1 1 calc R
C20' C 0.1515(4) 1.1734(4) 0.1033(4) 0.0212(10) Uani 1 1 d .
H20B H 0.1899 1.1323 0.1864 0.025 Uiso 1 1 calc R
C21' C 0.1001(4) 0.6914(5) 0.4854(5) 0.0266(11) Uani 1 1 d .
C22' C -0.0168(4) 0.7813(4) 0.4802(4) 0.0242(11) Uani 1 1 d .
C23' C -0.0269(4) 0.9046(4) 0.3814(4) 0.0228(10) Uani 1 1 d .
H23B H 0.0389 0.9311 0.3144 0.027 Uiso 1 1 calc R
C24' C -0.1319(4) 0.9890(5) 0.3798(5) 0.0295(11) Uani 1 1 d .
H24B H -0.1395 1.0733 0.3109 0.035 Uiso 1 1 calc R
C25' C -0.2267(5) 0.9519(5) 0.4781(6) 0.0353(13) Uani 1 1 d .
H25B H -0.2982 1.0109 0.4784 0.042 Uiso 1 1 calc R
C26' C -0.2158(5) 0.8275(5) 0.5761(5) 0.0358(13) Uani 1 1 d .
H26B H -0.2823 0.8000 0.6426 0.043 Uiso 1 1 calc R
C27' C -0.1099(4) 0.7431(4) 0.5786(4) 0.0302(12) Uani 1 1 d .
H27B H -0.1013 0.6591 0.6478 0.036 Uiso 1 1 calc R

loop_
_atom_site_aniso_label
_atom_site_aniso_U_11
_atom_site_aniso_U_22
_atom_site_aniso_U_33
_atom_site_aniso_U_23
_atom_site_aniso_U_13
_atom_site_aniso_U_12
O1 0.0288(16) 0.0119(15) 0.0255(18) -0.0041(13) -0.0023(13) 0.0039(12)
O2 0.0234(15) 0.0220(16) 0.0227(17) 0.0006(13) -0.0008(12) 0.0054(11)
O3 0.0198(14) 0.0121(15) 0.0246(17) -0.0074(13) -0.0006(13) 0.0049(11)
O4 0.0272(16) 0.0131(15) 0.0271(19) -0.0026(14) -0.0069(13) 0.0014(12)
O5 0.0271(15) 0.0120(15) 0.0187(17) -0.0063(13) -0.0009(13) 0.0073(12)
O6 0.0340(17) 0.0190(17) 0.0189(16) -0.0079(14) 0.0017(14) 0.0098(13)
O7 0.0209(15) 0.0161(15) 0.0202(16) -0.0022(13) 0.0030(13) 0.0052(12)
O8 0.0291(17) 0.0201(18) 0.0276(19) 0.0050(15) -0.0027(14) 0.0054(13)
C1 0.026(2) 0.015(2) 0.019(2) -0.0029(19) -0.0054(19) 0.0065(17)
C2 0.021(2) 0.009(2) 0.027(3) 0.0032(19) -0.0004(19) 0.0077(17)
C3 0.022(2) 0.008(2) 0.029(3) -0.004(2) 0.0050(19) 0.0033(17)
C4 0.022(2) 0.007(2) 0.024(3) 0.0004(19) -0.0001(18) 0.0030(17)
C5 0.021(2) 0.017(2) 0.015(2) -0.0065(18) -0.0014(17) 0.0029(17)
C6 0.020(2) 0.0153(18) 0.028(2) -0.0085(17) -0.0013(17) 0.0035(15)
C7 0.018(2) 0.013(2) 0.014(2) -0.0006(19) -0.0012(18) 0.0033(17)
C8 0.024(2) 0.009(2) 0.019(2) 0.0001(19) -0.0023(19) 0.0004(16)
C9 0.028(2) 0.015(2) 0.034(3) -0.014(2) 0.005(2) -0.0001(18)
C10 0.024(2) 0.021(2) 0.029(3) -0.006(2) 0.002(2) 0.0025(18)
C11 0.040(3) 0.007(2) 0.027(3) 0.000(2) -0.006(2) 0.0100(18)
C12 0.037(3) 0.009(2) 0.024(3) -0.0034(19) -0.007(2) 0.0037(18)
C13 0.023(2) 0.015(2) 0.018(2) -0.0033(19) 0.0023(18) -0.0009(17)
C14 0.024(2) 0.013(2) 0.022(3) -0.002(2) -0.0032(19) -0.0021(17)
C15 0.022(2) 0.010(2) 0.020(2) -0.0041(18) 0.0053(17) -0.0034(16)
C16 0.023(2) 0.023(2) 0.027(3) -0.007(2) -0.0047(18) 0.0003(17)
C17 0.026(2) 0.021(2) 0.037(3) -0.003(2) -0.012(2) 0.0057(19)
C18 0.026(2) 0.013(2) 0.033(3) -0.005(2) -0.002(2) 0.0067(18)
C19 0.025(2) 0.016(2) 0.031(3) -0.007(2) 0.002(2) 0.0029(18)
C20 0.024(2) 0.013(2) 0.022(3) -0.001(2) 0.0008(19) 0.0018(17)
C21 0.020(2) 0.026(3) 0.015(2) -0.008(2) 0.0004(19) -0.002(2)
C22 0.019(2) 0.022(2) 0.019(2) -0.012(2) -0.0002(18) -0.0011(18)
C23 0.025(2) 0.018(2) 0.028(3) -0.005(2) 0.001(2) 0.0009(17)
C24 0.027(2) 0.022(2) 0.036(3) -0.016(2) 0.000(2) 0.0022(18)
C25 0.023(2) 0.042(3) 0.038(3) -0.028(2) -0.002(2) 0.003(2)
C26 0.022(2) 0.042(3) 0.022(3) -0.021(2) 0.0054(18) -0.0030(19)
C27 0.024(2) 0.028(3) 0.017(3) -0.001(2) 0.0022(19) -0.0010(19)
O1' 0.0288(16) 0.0179(16) 0.0228(17) -0.0082(13) 0.0013(13) 0.0015(12)
O2' 0.0285(15) 0.0089(13) 0.0313(17) -0.0017(12) -0.0052(12) 0.0051(11)
O3' 0.0228(15) 0.0130(15) 0.0336(19) -0.0119(14) -0.0010(14) 0.0010(12)
O4' 0.0182(15) 0.0141(16) 0.0309(19) -0.0040(14) 0.0039(13) 0.0002(12)
O5' 0.0274(15) 0.0109(14) 0.0218(18) -0.0029(13) -0.0048(13) 0.0082(12)
O6' 0.0384(18) 0.0221(18) 0.0259(18) -0.0111(15) 0.0003(15) 0.0019(14)
O7' 0.0226(15) 0.0209(16) 0.0239(18) -0.0056(14) 0.0029(13) 0.0024(12)
O8' 0.0371(19) 0.026(2) 0.026(2) 0.0030(16) 0.0038(15) -0.0025(15)
C1' 0.026(2) 0.020(2) 0.031(3) -0.006(2) 0.005(2) -0.0005(19)
C2' 0.020(2) 0.020(2) 0.023(3) -0.007(2) 0.0016(19) 0.0030(18)
C3' 0.022(2) 0.017(2) 0.020(2) -0.008(2) -0.0060(18) 0.0097(18)
C4' 0.022(2) 0.009(2) 0.021(2) -0.0036(19) 0.0044(19) 0.0068(17)
C5' 0.027(2) 0.007(2) 0.039(3) -0.003(2) 0.007(2) 0.0013(17)
C6' 0.032(2) 0.010(2) 0.028(3) -0.0023(19) -0.0050(19) 0.0029(17)
C7' 0.032(2) 0.0014(19) 0.018(2) 0.0039(18) -0.002(2) 0.0009(17)
C8' 0.030(2) 0.010(2) 0.012(2) 0.0006(18) -0.0002(18) 0.0059(17)
C9' 0.029(2) 0.011(2) 0.015(2) 0.0015(18) -0.0054(18) 0.0023(17)
C10' 0.021(2) 0.026(3) 0.033(3) -0.014(2) -0.001(2) 0.0028(18)
C11' 0.032(3) 0.021(2) 0.022(3) -0.009(2) 0.0061(19) 0.0064(18)
C12' 0.035(3) 0.013(2) 0.022(2) -0.0066(19) 0.004(2) 0.0000(18)
C13' 0.029(2) 0.011(2) 0.022(3) -0.0004(19) -0.0034(19) -0.0011(17)
C14' 0.023(2) 0.013(2) 0.017(2) -0.0036(19) 0.0065(18) -0.0015(17)
C15' 0.019(2) 0.013(2) 0.020(2) -0.0010(19) -0.0024(17) 0.0009(16)
C16' 0.032(2) 0.021(2) 0.022(3) -0.007(2) 0.0027(19) -0.0008(18)
C17' 0.027(2) 0.021(2) 0.021(3) -0.003(2) -0.0051(19) 0.0038(19)
C18' 0.024(2) 0.021(3) 0.037(3) -0.002(2) -0.006(2) 0.0047(19)
C19' 0.022(2) 0.025(2) 0.037(3) -0.017(2) -0.003(2) 0.0008(18)
C20' 0.024(2) 0.018(2) 0.020(2) -0.007(2) -0.0049(19) 0.0040(18)
C21' 0.024(2) 0.027(3) 0.023(3) -0.005(2) 0.002(2) -0.008(2)
C22' 0.023(2) 0.024(3) 0.021(3) -0.005(2) 0.001(2) -0.0027(19)
C23' 0.021(2) 0.029(3) 0.022(3) -0.013(2) 0.0023(18) -0.0021(18)
C24' 0.029(3) 0.031(3) 0.032(3) -0.017(2) -0.003(2) 0.010(2)
C25' 0.024(3) 0.050(3) 0.049(3) -0.038(3) 0.003(2) 0.000(2)
C26' 0.028(3) 0.050(3) 0.034(3) -0.022(3) 0.015(2) -0.013(2)
C27' 0.031(3) 0.038(3) 0.029(3) -0.022(2) 0.003(2) -0.013(2)

loop_
_atom_type_symbol
_atom_type_description
_atom_type_scat_dispersion_real
_atom_type_scat_dispersion_imag
_atom_type_scat_source
C C 0.0033 0.0016 'International Tables Vol C Tables 4.2.6.8 and 6.1.1.4'
H H 0.0000 0.0000 'International Tables Vol C Tables 4.2.6.8 and 6.1.1.4'
O O 0.0106 0.0060 'International Tables Vol C Tables 4.2.6.8 and 6.1.1.4'

loop_
_geom_angle_atom_site_label_1
_geom_angle_atom_site_label_2
_geom_angle_atom_site_label_3
_geom_angle
C1 O1 C5 102.2(3)
C1 O2 C6 107.1(3)
C7 O3 C3 116.7(3)
C14 O5 C4 116.0(3)
C21 O7 C2 116.7(3)
O2 C1 O1 106.1(3)
O2 C1 C2 109.4(3)
O1 C1 C2 109.3(3)
O2 C1 H1A 110.7
O1 C1 H1A 110.7
C2 C1 H1A 110.7
O7 C2 C3 106.0(3)
O7 C2 C1 108.0(3)
C3 C2 C1 112.2(3)
O7 C2 H2A 110.2
C3 C2 H2A 110.2
C1 C2 H2A 110.2
O3 C3 C2 110.3(3)
O3 C3 C4 103.1(3)
C2 C3 C4 113.4(4)
O3 C3 H3A 109.9
C2 C3 H3A 109.9
C4 C3 H3A 109.9
O5 C4 C5 107.2(3)
O5 C4 C3 108.5(3)
C5 C4 C3 111.7(3)
O5 C4 H4A 109.8
C5 C4 H4A 109.8
C3 C4 H4A 109.8
O1 C5 C4 108.7(3)
O1 C5 C6 102.2(3)
C4 C5 C6 112.0(3)
O1 C5 H5A 111.2
C4 C5 H5A 111.2
C6 C5 H5A 111.2
O2 C6 C5 103.5(3)
O2 C6 H6A 111.1
C5 C6 H6A 111.1
O2 C6 H6B 111.1
C5 C6 H6B 111.1
H6A C6 H6B 109.0
O4 C7 O3 122.9(4)
O4 C7 C8 125.9(4)
O3 C7 C8 111.1(3)
C9 C8 C13 119.5(4)
C9 C8 C7 123.5(4)
C13 C8 C7 117.1(4)
C10 C9 C8 120.3(4)
C10 C9 H9A 119.8
C8 C9 H9A 119.8
C9 C10 C11 120.4(4)
C9 C10 H10A 119.8
C11 C10 H10A 119.8
C12 C11 C10 120.1(4)
C12 C11 H11A 120.0
C10 C11 H11A 120.0
C11 C12 C13 120.3(4)
C11 C12 H12A 119.9
C13 C12 H12A 119.9
C12 C13 C8 119.4(4)
C12 C13 H13A 120.3
C8 C13 H13A 120.3
O6 C14 O5 124.2(4)
O6 C14 C15 124.3(4)
O5 C14 C15 111.5(4)
C16 C15 C20 120.9(4)
C16 C15 C14 119.1(4)
C20 C15 C14 120.0(4)
C15 C16 C17 119.0(5)
C15 C16 H16A 120.5
C17 C16 H16A 120.5
C18 C17 C16 120.9(4)
C18 C17 H17A 119.5
C16 C17 H17A 119.5
C19 C18 C17 119.7(4)
C19 C18 H18A 120.2
C17 C18 H18A 120.2
C18 C19 C20 121.2(5)
C18 C19 H19A 119.4
C20 C19 H19A 119.4
C15 C20 C19 118.4(4)
C15 C20 H20A 120.8
C19 C20 H20A 120.8
O8 C21 O7 122.9(4)
O8 C21 C22 126.0(4)
O7 C21 C22 111.2(3)
C23 C22 C27 119.8(3)
C23 C22 C21 122.0(4)
C27 C22 C21 118.2(3)
C22 C23 C24 119.4(4)
C22 C23 H23A 120.3
C24 C23 H23A 120.3
C25 C24 C23 120.0(5)
C25 C24 H24A 120.0
C23 C24 H24A 120.0
C24 C25 C26 120.8(4)
C24 C25 H25A 119.6
C26 C25 H25A 119.6
C27 C26 C25 119.5(4)
C27 C26 H26A 120.2
C25 C26 H26A 120.2
C26 C27 C22 120.4(3)
C26 C27 H27A 119.8
C22 C27 H27A 119.8
C5' O1' C1' 101.16(17)
C5' O2' C6' 106.1(3)
C7' O3' C3' 116.2(2)
C14' O5' C4' 116.4(3)
C21' O7' C2' 117.6(3)
O1' C1' C2' 109.19(17)
O1' C1' C6' 101.68(16)
C2' C1' C6' 113.8(3)
O1' C1' H1A' 110.6
C2' C1' H1A' 110.6
C6' C1' H1A' 110.6
O7' C2' C1' 110.3(3)
O7' C2' C3' 103.9(3)
C1' C2' C3' 111.0(3)
O7' C2' H2A' 110.5
C1' C2' H2A' 110.5
C3' C2' H2A' 110.5
O3' C3' C4' 105.5(3)
O3' C3' C2' 109.2(3)
C4' C3' C2' 112.7(4)
O3' C3' H3A' 109.8
C4' C3' H3A' 109.8
C2' C3' H3A' 109.8
O5' C4' C3' 110.2(3)
O5' C4' C5' 104.7(3)
C3' C4' C5' 113.2(3)
O5' C4' H4A' 109.6
C3' C4' H4A' 109.6
C5' C4' H4A' 109.6
O1' C5' O2' 106.2(3)
O1' C5' C4' 110.5(3)
O2' C5' C4' 109.0(3)
O1' C5' H5A' 110.3
O2' C5' H5A' 110.3
C4' C5' H5A' 110.3
O2' C6' C1' 104.0(3)
O2' C6' H6C 111.0
C1' C6' H6C 111.0
O2' C6' H6D 111.0
C1' C6' H6D 111.0
H6C C6' H6D 109.0
O4' C7' O3' 123.5(3)
O4' C7' C8' 125.7(4)
O3' C7' C8' 110.8(3)
C13' C8' C9' 119.5(4)
C13' C8' C7' 118.3(4)
C9' C8' C7' 122.2(4)
C10' C9' C8' 119.9(4)
C10' C9' H9A' 120.1
C8' C9' H9A' 120.1
C9' C10' C11' 119.8(4)
C9' C10' H10B 120.1
C11' C10' H10B 120.1
C12' C11' C10' 119.5(4)
C12' C11' H11B 120.2
C10' C11' H11B 120.2
C13' C12' C11' 120.6(4)
C13' C12' H12B 119.7
C11' C12' H12B 119.7
C12' C13' C8' 120.7(4)
C12' C13' H13B 119.7
C8' C13' H13B 119.7
O6' C14' O5' 123.4(4)
O6' C14' C15' 125.5(4)
O5' C14' C15' 111.1(4)
C20' C15' C16' 119.2(4)
C20' C15' C14' 122.3(4)
C16' C15' C14' 118.4(4)
C17' C16' C15' 120.6(4)
C17' C16' H16B 119.7
C15' C16' H16B 119.7
C18' C17' C16' 119.0(4)
C18' C17' H17B 120.5
C16' C17' H17B 120.5
C17' C18' C19' 121.4(4)
C17' C18' H18B 119.3
C19' C18' H18B 119.3
C20' C19' C18' 119.3(5)
C20' C19' H19B 120.3
C18' C19' H19B 120.3
C19' C20' C15' 120.4(4)
C19' C20' H20B 119.8
C15' C20' H20B 119.8
O8' C21' O7' 123.1(4)
O8' C21' C22' 124.7(4)
O7' C21' C22' 112.1(3)
C27' C22' C23' 120.4(4)
C27' C22' C21' 119.1(4)
C23' C22' C21' 120.4(4)
C24' C23' C22' 120.1(4)
C24' C23' H23B 120.0
C22' C23' H23B 120.0
C23' C24' C25' 120.2(5)
C23' C24' H24B 119.9
C25' C24' H24B 119.9
C24' C25' C26' 119.0(5)
C24' C25' H25B 120.5
C26' C25' H25B 120.5
C27' C26' C25' 120.9(4)
C27' C26' H26B 119.6
C25' C26' H26B 119.6
C22' C27' C26' 119.4(4)
C22' C27' H27B 120.3
C26' C27' H27B 120.3

loop_
_geom_bond_atom_site_label_1
_geom_bond_atom_site_label_2
_geom_bond_distance
O1 C1 1.423(4)
O1 C5 1.425(5)
O2 C1 1.417(4)
O2 C6 1.436(5)
O3 C7 1.348(5)
O3 C3 1.451(4)
O4 C7 1.211(5)
O5 C14 1.347(5)
O5 C4 1.435(4)
O6 C14 1.197(5)
O7 C21 1.352(5)
O7 C2 1.446(4)
O8 C21 1.199(5)
C1 C2 1.541(6)
C1 H1A 1.0000
C2 C3 1.513(6)
C2 H2A 1.0000
C3 C4 1.559(6)
C3 H3A 1.0000
C4 C5 1.523(6)
C4 H4A 1.0000
C5 C6 1.533(5)
C5 H5A 1.0000
C6 H6A 0.9900
C6 H6B 0.9900
C7 C8 1.485(5)
C8 C9 1.381(6)
C8 C13 1.412(6)
C9 C10 1.374(6)
C9 H9A 0.9500
C10 C11 1.384(7)
C10 H10A 0.9500
C11 C12 1.379(6)
C11 H11A 0.9500
C12 C13 1.382(6)
C12 H12A 0.9500
C13 H13A 0.9500
C14 C15 1.501(6)
C15 C16 1.381(6)
C15 C20 1.401(6)
C16 C17 1.398(6)
C16 H16A 0.9500
C17 C18 1.388(7)
C17 H17A 0.9500
C18 C19 1.361(7)
C18 H18A 0.9500
C19 C20 1.409(6)
C19 H19A 0.9500
C20 H20A 0.9500
C21 C22 1.486(5)
C22 C23 1.393(6)
C22 C27 1.399(4)
C23 C24 1.417(6)
C23 H23A 0.9500
C24 C25 1.375(7)
C24 H24A 0.9500
C25 C26 1.393(7)
C25 H25A 0.9500
C26 C27 1.393(5)
C26 H26A 0.9500
C27 H27A 0.9500
O1' C5' 1.417(5)
O1' C1' 1.4331
O2' C5' 1.417(4)
O2' C6' 1.439(4)
O3' C7' 1.359(4)
O3' C3' 1.439(4)
O4' C7' 1.194(4)
O5' C14' 1.346(5)
O5' C4' 1.461(4)
O6' C14' 1.203(5)
O7' C21' 1.350(5)
O7' C2' 1.438(4)
O8' C21' 1.222(5)
C1' C2' 1.507(5)
C1' C6' 1.516(4)
C1' H1A' 1.0000
C2' C3' 1.554(6)
C2' H2A' 1.0000
C3' C4' 1.505(6)
C3' H3A' 1.0000
C4' C5' 1.507(7)
C4' H4A' 1.0000
C5' H5A' 1.0000
C6' H6C 0.9900
C6' H6D 0.9900
C7' C8' 1.485(6)
C8' C13' 1.373(6)
C8' C9' 1.400(6)
C9' C10' 1.380(6)
C9' H9A' 0.9500
C10' C11' 1.398(7)
C10' H10B 0.9500
C11' C12' 1.377(6)
C11' H11B 0.9500
C12' C13' 1.370(6)
C12' H12B 0.9500
C13' H13B 0.9500
C14' C15' 1.480(6)
C15' C20' 1.381(6)
C15' C16' 1.404(6)
C16' C17' 1.378(6)
C16' H16B 0.9500
C17' C18' 1.371(7)
C17' H17B 0.9500
C18' C19' 1.393(7)
C18' H18B 0.9500
C19' C20' 1.375(6)
C19' H19B 0.9500
C20' H20B 0.9500
C21' C22' 1.489(6)
C22' C27' 1.372(5)
C22' C23' 1.379(6)
C23' C24' 1.373(6)
C23' H23B 0.9500
C24' C25' 1.382(7)
C24' H24B 0.9500
C25' C26' 1.384(8)
C25' H25B 0.9500
C26' C27' 1.376(6)
C26' H26B 0.9500
C27' H27B 0.9500

loop_
_geom_torsion_atom_site_label_1
_geom_torsion_atom_site_label_2
_geom_torsion_atom_site_label_3
_geom_torsion_atom_site_label_4
_geom_torsion
C6 O2 C1 O1 23.9(4)
C6 O2 C1 C2 -93.9(3)
C5 O1 C1 O2 -41.8(3)
C5 O1 C1 C2 76.0(3)
C21 O7 C2 C3 -159.3(3)
C21 O7 C2 C1 80.3(4)
O2 C1 C2 O7 177.4(3)
O1 C1 C2 O7 61.6(4)
O2 C1 C2 C3 60.9(4)
O1 C1 C2 C3 -54.8(4)
C7 O3 C3 C2 -85.5(4)
C7 O3 C3 C4 153.0(3)
O7 C2 C3 O3 159.7(3)
C1 C2 C3 O3 -82.6(4)
O7 C2 C3 C4 -85.2(4)
C1 C2 C3 C4 32.5(5)
C14 O5 C4 C5 -157.1(3)
C14 O5 C4 C3 82.2(4)
O3 C3 C4 O5 -156.1(3)
C2 C3 C4 O5 84.6(4)
O3 C3 C4 C5 85.9(4)
C2 C3 C4 C5 -33.4(5)
C1 O1 C5 C4 -76.9(3)
C1 O1 C5 C6 41.6(3)
O5 C4 C5 O1 -62.7(4)
C3 C4 C5 O1 56.0(4)
O5 C4 C5 C6 -174.9(3)
C3 C4 C5 C6 -56.2(4)
C1 O2 C6 C5 2.4(4)
O1 C5 C6 O2 -27.4(4)
C4 C5 C6 O2 88.8(4)
C3 O3 C7 O4 2.6(5)
C3 O3 C7 C8 -177.6(3)
O4 C7 C8 C9 169.6(4)
O3 C7 C8 C9 -10.3(6)
O4 C7 C8 C13 -9.7(6)
O3 C7 C8 C13 170.4(3)
C13 C8 C9 C10 0.6(6)
C7 C8 C9 C10 -178.7(4)
C8 C9 C10 C11 -1.9(7)
C9 C10 C11 C12 2.2(7)
C10 C11 C12 C13 -1.2(7)
C11 C12 C13 C8 0.0(6)
C9 C8 C13 C12 0.3(6)
C7 C8 C13 C12 179.6(4)
C4 O5 C14 O6 1.4(5)
C4 O5 C14 C15 -179.9(3)
O6 C14 C15 C16 8.4(6)
O5 C14 C15 C16 -170.4(4)
O6 C14 C15 C20 -172.2(4)
O5 C14 C15 C20 9.1(5)
C20 C15 C16 C17 0.4(6)
C14 C15 C16 C17 179.9(4)
C15 C16 C17 C18 0.5(6)
C16 C17 C18 C19 -0.7(7)
C17 C18 C19 C20 -0.1(7)
C16 C15 C20 C19 -1.1(6)
C14 C15 C20 C19 179.4(4)
C18 C19 C20 C15 1.0(6)
C2 O7 C21 O8 6.5(6)
C2 O7 C21 C22 -173.1(3)
O8 C21 C22 C23 -174.1(5)
O7 C21 C22 C23 5.5(6)
O8 C21 C22 C27 4.5(6)
O7 C21 C22 C27 -175.8(3)
C27 C22 C23 C24 -2.2(6)
C21 C22 C23 C24 176.5(4)
C22 C23 C24 C25 1.2(7)
C23 C24 C25 C26 -0.2(7)
C24 C25 C26 C27 0.2(7)
C25 C26 C27 C22 -1.2(5)
C23 C22 C27 C26 2.2(5)
C21 C22 C27 C26 -176.5(3)
C5' O1' C1' C2' -76.8(3)
C5' O1' C1' C6' 43.7(3)
C21' O7' C2' C1' -77.8(4)
C21' O7' C2' C3' 163.2(3)
O1' C1' C2' O7' -56.7(3)
C6' C1' C2' O7' -169.5(2)
O1' C1' C2' C3' 57.9(3)
C6' C1' C2' C3' -54.9(4)
C7' O3' C3' C4' -153.1(3)
C7' O3' C3' C2' 85.5(4)
O7' C2' C3' O3' -158.9(3)
C1' C2' C3' O3' 82.6(4)
O7' C2' C3' C4' 84.1(4)
C1' C2' C3' C4' -34.4(4)
C14' O5' C4' C3' -82.5(4)
C14' O5' C4' C5' 155.5(3)
O3' C3' C4' O5' 156.6(3)
C2' C3' C4' O5' -84.3(4)
O3' C3' C4' C5' -86.6(4)
C2' C3' C4' C5' 32.5(5)
C1' O1' C5' O2' -43.6(3)
C1' O1' C5' C4' 74.5(3)
C6' O2' C5' O1' 24.7(4)
C6' O2' C5' C4' -94.4(3)
O5' C4' C5' O1' 65.6(3)
C3' C4' C5' O1' -54.4(4)
O5' C4' C5' O2' -178.1(3)
C3' C4' C5' O2' 61.9(4)
C5' O2' C6' C1' 3.2(4)
O1' C1' C6' O2' -29.2(3)
C2' C1' C6' O2' 88.1(3)
C3' O3' C7' O4' -1.7(5)
C3' O3' C7' C8' 177.4(3)
O4' C7' C8' C13' 8.8(6)
O3' C7' C8' C13' -170.1(3)
O4' C7' C8' C9' -171.6(4)
O3' C7' C8' C9' 9.4(5)
C13' C8' C9' C10' 0.4(6)
C7' C8' C9' C10' -179.2(4)
C8' C9' C10' C11' -0.9(7)
C9' C10' C11' C12' 0.3(7)
C10' C11' C12' C13' 0.8(7)
C11' C12' C13' C8' -1.3(7)
C9' C8' C13' C12' 0.7(6)
C7' C8' C13' C12' -179.7(4)
C4' O5' C14' O6' -0.5(5)
C4' O5' C14' C15' -178.2(3)
O6' C14' C15' C20' -178.5(4)
O5' C14' C15' C20' -0.7(5)
O6' C14' C15' C16' -1.5(6)
O5' C14' C15' C16' 176.2(3)
C20' C15' C16' C17' 1.6(6)
C14' C15' C16' C17' -175.5(4)
C15' C16' C17' C18' -1.9(6)
C16' C17' C18' C19' 1.7(7)
C17' C18' C19' C20' -1.0(7)
C18' C19' C20' C15' 0.6(6)
C16' C15' C20' C19' -0.9(6)
C14' C15' C20' C19' 176.0(4)
C2' O7' C21' O8' -6.8(6)
C2' O7' C21' C22' 171.1(3)
O8' C21' C22' C27' -4.1(7)
O7' C21' C22' C27' 178.1(4)
O8' C21' C22' C23' 172.2(4)
O7' C21' C22' C23' -5.7(6)
C27' C22' C23' C24' -1.2(7)
C21' C22' C23' C24' -177.4(4)
C22' C23' C24' C25' 1.1(7)
C23' C24' C25' C26' -1.5(8)
C24' C25' C26' C27' 2.1(8)
C23' C22' C27' C26' 1.8(7)
C21' C22' C27' C26' 178.1(4)
C25' C26' C27' C22' -2.3(7)
